data_7014734
loop_
_publ_author_name
'Snelders, Dennis J. M.'
'Siegler, Maxime A.'
'von Chrzanowski, Lars S.'
'Spek, Anthony L.'
'van Koten, Gerard'
'Gebbink, Robertus J. M. Klein'

_publ_section_title
;
 Coulombic inter-ligand repulsion effects on the Pt(ii) coordination
 chemistry of oligocationic, ammonium-functionalized triarylphosphines
;
_journal_issue 11
_journal_name_full 'Dalton Transactions'
_journal_page_first 2588
_journal_paper_doi 10.1039/c0dt01105c
_journal_volume 40
_journal_year 2011
_chemical_formula_moiety 'C42 H75 I3 N6 P Pt, 2(H2 O), 5(I)'
_chemical_formula_sum 'C42 H79 I8 N6 O2 P Pt'
_chemical_formula_weight 1941.37
_chemical_name_systematic
;
?
;
_space_group_IT_number 15
_symmetry_cell_setting monoclinic
_symmetry_space_group_name_Hall '-C 2yc'
_symmetry_space_group_name_H-M 'C 1 2/c 1'
_atom_sites_solution_hydrogens difmap
_atom_sites_solution_primary heavy
_atom_sites_solution_secondary difmap
_audit_creation_method SHELXL-97
_cell_angle_alpha 90.00
_cell_angle_beta 90.2090(10)
_cell_angle_gamma 90.00
_cell_formula_units_Z 8
_cell_length_a 17.2539(5)
_cell_length_b 17.4111(5)
_cell_length_c 41.5254(9)
_cell_measurement_reflns_used 28065
_cell_measurement_temperature 110(2)
_cell_measurement_theta_max 25.00
_cell_measurement_theta_min 1.66
_cell_volume 12474.5(6)
_computing_cell_refinement 'PEAKREF (Schreurs, 2005)'
_computing_data_collection 'COLLECT (Nonius, 1999)'
_computing_data_reduction 'EVALCCD (Duisenberg et al., 2003)'
_computing_molecular_graphics 'PLATON (Spek, 2003)'
_computing_publication_material 'PLATON (Spek, 2003)'
_computing_structure_refinement 'SHELXL-97 (Sheldrick, 2008)'
_computing_structure_solution 'DIRDIF08 (Beurskens et al., 2008)'
_diffrn_ambient_temperature 110(2)
_diffrn_measured_fraction_theta_full 0.975
_diffrn_measured_fraction_theta_max 0.975
_diffrn_measurement_device_type 'Nonius KappaCCD diffractometer'
_diffrn_measurement_method '\f and \w scans'
_diffrn_radiation_monochromator graphite
_diffrn_radiation_source 'rotating anode'
_diffrn_radiation_type MoK\a
_diffrn_radiation_wavelength 0.71073
_diffrn_reflns_av_R_equivalents 0.0440
_diffrn_reflns_av_sigmaI/netI 0.0323
_diffrn_reflns_limit_h_max 20
_diffrn_reflns_limit_h_min -20
_diffrn_reflns_limit_k_max 19
_diffrn_reflns_limit_k_min -19
_diffrn_reflns_limit_l_max 49
_diffrn_reflns_limit_l_min -48
_diffrn_reflns_number 67316
_diffrn_reflns_theta_full 25.00
_diffrn_reflns_theta_max 25.00
_diffrn_reflns_theta_min 1.66
_exptl_absorpt_coefficient_mu 6.270
_exptl_absorpt_correction_T_max 0.695
_exptl_absorpt_correction_T_min 0.252
_exptl_absorpt_correction_type multi-scan
_exptl_absorpt_process_details '(SADABS; Sheldrick, 2006)'
_exptl_crystal_colour yellow-orange
_exptl_crystal_density_diffrn 2.067
_exptl_crystal_density_method 'not measured'
_exptl_crystal_description plate
_exptl_crystal_F_000 7248
_exptl_crystal_size_max 0.24
_exptl_crystal_size_mid 0.18
_exptl_crystal_size_min 0.06
_refine_diff_density_max 4.069
_refine_diff_density_min -1.146
_refine_diff_density_rms 0.181
_refine_ls_extinction_method none
_refine_ls_goodness_of_fit_ref 1.085
_refine_ls_hydrogen_treatment mixed
_refine_ls_matrix_type full
_refine_ls_number_parameters 581
_refine_ls_number_reflns 10730
_refine_ls_number_restraints 7
_refine_ls_restrained_S_all 1.085
_refine_ls_R_factor_all 0.0499
_refine_ls_R_factor_gt 0.0369
_refine_ls_shift/su_max 0.002
_refine_ls_shift/su_mean 0.000
_refine_ls_structure_factor_coef Fsqd
_refine_ls_weighting_details 'calc w=1/[\s^2^(Fo^2^)+(0.0299P)^2^+268.0829P] where P=(Fo^2^+2Fc^2^)/3'
_refine_ls_weighting_scheme calc
_refine_ls_wR_factor_gt 0.0813
_refine_ls_wR_factor_ref 0.0862
_reflns_number_gt 9090
_reflns_number_total 10730
_reflns_threshold_expression I>2\s(I)
_cod_data_source_file C0DT01105C.TXT
_cod_data_source_block '[PtI31]I5'
_cod_original_sg_symbol_H-M 'C 2/c'
_cod_database_code 7014734

loop_
_symmetry_equiv_pos_as_xyz
'x, y, z'
'-x, y, -z+1/2'
'x+1/2, y+1/2, z'
'-x+1/2, y+1/2, -z+1/2'
'-x, -y, -z'
'x, -y, z-1/2'
'-x+1/2, -y+1/2, -z'
'x+1/2, -y+1/2, z-1/2'

loop_
_atom_site_label
_atom_site_type_symbol
_atom_site_fract_x
_atom_site_fract_y
_atom_site_fract_z
_atom_site_U_iso_or_equiv
_atom_site_adp_type
_atom_site_occupancy
_atom_site_symmetry_multiplicity
_atom_site_calc_flag
_atom_site_refinement_flags
_atom_site_disorder_assembly
_atom_site_disorder_group
Pt1 Pt 0.528765(16) 0.562142(16) 0.123818(6) 0.01405(8) Uani 1 1 d . . .
I1 I 0.50678(3) 0.65641(3) 0.170920(11) 0.01933(12) Uani 1 1 d . . .
I2 I 0.67497(3) 0.60771(3) 0.121819(12) 0.02171(12) Uani 1 1 d . . .
I3 I 0.55673(3) 0.46284(3) 0.077878(11) 0.02225(12) Uani 1 1 d . . .
I4 I 0.48983(3) 0.96667(3) 0.067455(12) 0.02915(19) Uani 0.9985(19) 1 d P . .
I5 I 0.69213(3) 0.23844(3) 0.056759(12) 0.02442(19) Uani 0.998(2) 1 d P . .
I6 I 0.27791(3) 0.29113(3) 0.049057(11) 0.02085(18) Uani 0.991(2) 1 d P . .
I7 I 0.0000 0.27910(5) 0.2500 0.0416(2) Uani 1 2 d S . .
I8 I 0.35113(4) 0.34298(4) 0.231373(14) 0.0394(2) Uani 0.972(2) 1 d P . .
I9 I 0.41291(7) 0.03733(8) 0.20288(3) 0.0519(5) Uani 0.541(2) 1 d P . .
O1 O 0.1602(3) 0.5591(4) 0.09519(15) 0.0325(14) Uani 1 1 d D . .
H1W1 H 0.168(5) 0.603(4) 0.088(2) 0.049 Uiso 1 1 d D . .
H1W2 H 0.121(4) 0.542(5) 0.086(2) 0.049 Uiso 1 1 d D . .
O2 O 0.5537(5) 0.3609(6) 0.19458(16) 0.062(2) Uani 1 1 d D . .
H2W1 H 0.517(6) 0.387(7) 0.204(3) 0.093 Uiso 1 1 d D . .
H2W2 H 0.568(7) 0.335(7) 0.211(3) 0.093 Uiso 1 1 d D . .
P1 P 0.40308(10) 0.53777(11) 0.11860(4) 0.0137(4) Uani 1 1 d . . .
C1 C 0.3776(4) 0.5672(4) 0.07809(16) 0.0130(15) Uani 1 1 d . . .
C2 C 0.4039(4) 0.6391(4) 0.06779(16) 0.0165(16) Uani 1 1 d . . .
H2 H 0.4263 0.6733 0.0830 0.020 Uiso 1 1 calc R . .
C3 C 0.3980(4) 0.6613(4) 0.03610(16) 0.0117(14) Uani 1 1 d . . .
C4 C 0.3650(4) 0.6108(4) 0.01414(16) 0.0159(16) Uani 1 1 d . . .
H4 H 0.3608 0.6254 -0.0078 0.019 Uiso 1 1 calc R . .
C5 C 0.3382(4) 0.5399(4) 0.02364(16) 0.0136(15) Uani 1 1 d . . .
C6 C 0.3448(4) 0.5183(4) 0.05585(16) 0.0155(15) Uani 1 1 d . . .
H6 H 0.3266 0.4693 0.0625 0.019 Uiso 1 1 calc R . .
C7 C 0.4279(4) 0.7375(4) 0.02495(17) 0.0176(16) Uani 1 1 d . . .
H7A H 0.4267 0.7739 0.0433 0.021 Uiso 1 1 calc R . .
H7B H 0.3927 0.7576 0.0081 0.021 Uiso 1 1 calc R . .
C8 C 0.5161(5) 0.6763(5) -0.01459(19) 0.0265(19) Uani 1 1 d . . .
H8A H 0.5670 0.6805 -0.0249 0.040 Uiso 1 1 calc R . .
H8B H 0.4753 0.6854 -0.0306 0.040 Uiso 1 1 calc R . .
H8C H 0.5101 0.6248 -0.0054 0.040 Uiso 1 1 calc R . .
C9 C 0.5286(6) 0.8117(5) -0.0020(2) 0.039(2) Uani 1 1 d . . .
H9A H 0.5229 0.8508 0.0148 0.059 Uiso 1 1 calc R . .
H9B H 0.4930 0.8231 -0.0199 0.059 Uiso 1 1 calc R . .
H9C H 0.5820 0.8118 -0.0100 0.059 Uiso 1 1 calc R . .
C10 C 0.5672(5) 0.7154(6) 0.0373(2) 0.040(2) Uani 1 1 d . . .
H10A H 0.6196 0.7158 0.0283 0.060 Uiso 1 1 calc R . .
H10B H 0.5557 0.6643 0.0460 0.060 Uiso 1 1 calc R . .
H10C H 0.5639 0.7535 0.0546 0.060 Uiso 1 1 calc R . .
C11 C 0.3100(4) 0.4819(4) -0.00071(16) 0.0154(15) Uani 1 1 d . . .
H11A H 0.3450 0.4833 -0.0196 0.018 Uiso 1 1 calc R . .
H11B H 0.3140 0.4301 0.0089 0.018 Uiso 1 1 calc R . .
C12 C 0.1728(5) 0.4907(5) 0.01536(18) 0.0279(19) Uani 1 1 d . . .
H12A H 0.1195 0.4918 0.0072 0.042 Uiso 1 1 calc R . .
H12B H 0.1816 0.5352 0.0294 0.042 Uiso 1 1 calc R . .
H12C H 0.1812 0.4434 0.0276 0.042 Uiso 1 1 calc R . .
C13 C 0.2105(5) 0.4289(5) -0.03475(19) 0.0277(19) Uani 1 1 d . . .
H13A H 0.2145 0.3801 -0.0231 0.042 Uiso 1 1 calc R . .
H13B H 0.2475 0.4293 -0.0526 0.042 Uiso 1 1 calc R . .
H13C H 0.1578 0.4348 -0.0433 0.042 Uiso 1 1 calc R . .
C14 C 0.2193(5) 0.5680(5) -0.0298(2) 0.0278(19) Uani 1 1 d . . .
H14A H 0.1677 0.5707 -0.0396 0.042 Uiso 1 1 calc R . .
H14B H 0.2588 0.5718 -0.0466 0.042 Uiso 1 1 calc R . .
H14C H 0.2257 0.6106 -0.0145 0.042 Uiso 1 1 calc R . .
C15 C 0.3662(4) 0.4414(4) 0.12375(16) 0.0168(16) Uani 1 1 d . . .
C16 C 0.2862(4) 0.4308(4) 0.12129(15) 0.0157(16) Uani 1 1 d . . .
H16 H 0.2543 0.4716 0.1138 0.019 Uiso 1 1 calc R . .
C17 C 0.2533(4) 0.3624(4) 0.12955(16) 0.0156(16) Uani 1 1 d . . .
C18 C 0.3005(4) 0.3028(4) 0.13994(16) 0.0180(16) Uani 1 1 d . . .
H18 H 0.2776 0.2555 0.1461 0.022 Uiso 1 1 calc R . .
C19 C 0.3793(4) 0.3110(4) 0.14143(16) 0.0158(16) Uani 1 1 d . . .
C20 C 0.4122(4) 0.3813(4) 0.13412(16) 0.0141(15) Uani 1 1 d . . .
H20 H 0.4666 0.3882 0.1362 0.017 Uiso 1 1 calc R . .
C21 C 0.1669(4) 0.3530(4) 0.12690(17) 0.0187(16) Uani 1 1 d . . .
H21A H 0.1548 0.2982 0.1230 0.022 Uiso 1 1 calc R . .
H21B H 0.1480 0.3826 0.1081 0.022 Uiso 1 1 calc R . .
C22 C 0.1471(5) 0.3323(6) 0.1852(2) 0.036(2) Uani 1 1 d . . .
H22A H 0.1157 0.3468 0.2038 0.054 Uiso 1 1 calc R . .
H22B H 0.2020 0.3410 0.1900 0.054 Uiso 1 1 calc R . .
H22C H 0.1388 0.2779 0.1802 0.054 Uiso 1 1 calc R . .
C23 C 0.1377(5) 0.4616(5) 0.1640(2) 0.032(2) Uani 1 1 d . . .
H23A H 0.1223 0.4928 0.1454 0.049 Uiso 1 1 calc R . .
H23B H 0.1929 0.4696 0.1685 0.049 Uiso 1 1 calc R . .
H23C H 0.1072 0.4768 0.1828 0.049 Uiso 1 1 calc R . .
C24 C 0.0383(4) 0.3689(5) 0.1510(2) 0.030(2) Uani 1 1 d . . .
H24A H 0.0093 0.3866 0.1698 0.045 Uiso 1 1 calc R . .
H24B H 0.0275 0.3144 0.1472 0.045 Uiso 1 1 calc R . .
H24C H 0.0224 0.3987 0.1320 0.045 Uiso 1 1 calc R . .
C25 C 0.4310(4) 0.2467(4) 0.15248(18) 0.0226(17) Uani 1 1 d . . .
H25A H 0.4038 0.2173 0.1694 0.027 Uiso 1 1 calc R . .
H25B H 0.4782 0.2691 0.1623 0.027 Uiso 1 1 calc R . .
C26 C 0.4873(6) 0.2339(6) 0.0978(2) 0.046(3) Uani 1 1 d . . .
H26A H 0.5053 0.1969 0.0817 0.068 Uiso 1 1 calc R . .
H26B H 0.5308 0.2661 0.1048 0.068 Uiso 1 1 calc R . .
H26C H 0.4468 0.2664 0.0883 0.068 Uiso 1 1 calc R . .
C27 C 0.5149(5) 0.1392(6) 0.1396(3) 0.048(3) Uani 1 1 d . . .
H27A H 0.5321 0.1033 0.1229 0.071 Uiso 1 1 calc R . .
H27B H 0.4927 0.1104 0.1576 0.071 Uiso 1 1 calc R . .
H27C H 0.5593 0.1693 0.1473 0.071 Uiso 1 1 calc R . .
C28 C 0.3876(5) 0.1443(5) 0.1149(2) 0.0285(19) Uani 1 1 d . . .
H28A H 0.3490 0.1775 0.1046 0.043 Uiso 1 1 calc R . .
H28B H 0.3642 0.1185 0.1335 0.043 Uiso 1 1 calc R . .
H28C H 0.4055 0.1057 0.0994 0.043 Uiso 1 1 calc R . .
C29 C 0.3366(4) 0.5884(4) 0.14550(16) 0.0150(15) Uani 1 1 d . . .
C30 C 0.2985(4) 0.6547(4) 0.13711(17) 0.0165(16) Uani 1 1 d . . .
H30 H 0.3030 0.6744 0.1159 0.020 Uiso 1 1 calc R . .
C31 C 0.2532(4) 0.6931(4) 0.15960(17) 0.0189(16) Uani 1 1 d . . .
C32 C 0.2424(4) 0.6618(4) 0.18983(18) 0.0208(17) Uani 1 1 d . . .
H32 H 0.2098 0.6869 0.2049 0.025 Uiso 1 1 calc R . .
C33 C 0.2788(4) 0.5943(4) 0.19821(16) 0.0178(16) Uani 1 1 d . . .
C34 C 0.3264(4) 0.5580(4) 0.17622(16) 0.0173(16) Uani 1 1 d . . .
H34 H 0.3524 0.5120 0.1821 0.021 Uiso 1 1 calc R . .
C35 C 0.2144(4) 0.7679(5) 0.15057(19) 0.0245(18) Uani 1 1 d . . .
H35A H 0.1968 0.7647 0.1279 0.029 Uiso 1 1 calc R . .
H35B H 0.1680 0.7749 0.1642 0.029 Uiso 1 1 calc R . .
C36 C 0.2965(6) 0.8446(5) 0.1879(2) 0.037(2) Uani 1 1 d . . .
H36A H 0.3307 0.8011 0.1927 0.055 Uiso 1 1 calc R . .
H36B H 0.2531 0.8450 0.2031 0.055 Uiso 1 1 calc R . .
H36C H 0.3257 0.8926 0.1899 0.055 Uiso 1 1 calc R . .
C37 C 0.2175(5) 0.9067(5) 0.1465(2) 0.037(2) Uani 1 1 d . . .
H37A H 0.1728 0.9087 0.1610 0.056 Uiso 1 1 calc R . .
H37B H 0.1992 0.9035 0.1242 0.056 Uiso 1 1 calc R . .
H37C H 0.2488 0.9532 0.1493 0.056 Uiso 1 1 calc R . .
C38 C 0.3324(5) 0.8347(5) 0.1313(2) 0.036(2) Uani 1 1 d . . .
H38A H 0.3599 0.8840 0.1319 0.055 Uiso 1 1 calc R . .
H38B H 0.3129 0.8254 0.1095 0.055 Uiso 1 1 calc R . .
H38C H 0.3681 0.7934 0.1375 0.055 Uiso 1 1 calc R . .
C39 C 0.2648(5) 0.5572(5) 0.23069(17) 0.0239(18) Uani 1 1 d . . .
H39A H 0.2112 0.5690 0.2375 0.029 Uiso 1 1 calc R . .
H39B H 0.2689 0.5008 0.2282 0.029 Uiso 1 1 calc R . .
C40 C 0.4023(4) 0.5710(5) 0.24726(19) 0.0280(19) Uani 1 1 d . . .
H40A H 0.4367 0.5840 0.2653 0.042 Uiso 1 1 calc R . .
H40B H 0.4140 0.6044 0.2289 0.042 Uiso 1 1 calc R . .
H40C H 0.4104 0.5173 0.2411 0.042 Uiso 1 1 calc R . .
C41 C 0.3051(5) 0.5330(6) 0.28586(18) 0.035(2) Uani 1 1 d . . .
H41A H 0.3168 0.4793 0.2806 0.052 Uiso 1 1 calc R . .
H41B H 0.2506 0.5375 0.2921 0.052 Uiso 1 1 calc R . .
H41C H 0.3382 0.5497 0.3038 0.052 Uiso 1 1 calc R . .
C42 C 0.3066(5) 0.6637(5) 0.2659(2) 0.032(2) Uani 1 1 d . . .
H42A H 0.2520 0.6710 0.2715 0.049 Uiso 1 1 calc R . .
H42B H 0.3198 0.6968 0.2476 0.049 Uiso 1 1 calc R . .
H42C H 0.3393 0.6772 0.2844 0.049 Uiso 1 1 calc R . .
N1 N 0.5100(4) 0.7347(4) 0.01159(15) 0.0229(15) Uani 1 1 d . . .
N2 N 0.2281(3) 0.4936(3) -0.01235(13) 0.0164(13) Uani 1 1 d . . .
N3 N 0.1238(4) 0.3799(4) 0.15685(15) 0.0225(15) Uani 1 1 d . . .
N4 N 0.4552(4) 0.1919(4) 0.12599(16) 0.0251(15) Uani 1 1 d . . .
N5 N 0.2660(4) 0.8369(4) 0.15429(16) 0.0279(16) Uani 1 1 d . . .
N6 N 0.3200(4) 0.5824(4) 0.25710(14) 0.0232(15) Uani 1 1 d . . .

loop_
_atom_site_aniso_label
_atom_site_aniso_U_11
_atom_site_aniso_U_22
_atom_site_aniso_U_33
_atom_site_aniso_U_23
_atom_site_aniso_U_13
_atom_site_aniso_U_12
Pt1 0.01624(15) 0.01254(16) 0.01335(13) -0.00057(10) -0.00177(10) -0.00149(12)
I1 0.0219(3) 0.0188(3) 0.0173(2) -0.00540(19) -0.00170(18) -0.0038(2)
I2 0.0175(3) 0.0207(3) 0.0270(3) -0.0014(2) -0.00047(19) -0.0042(2)
I3 0.0219(3) 0.0226(3) 0.0223(3) -0.0085(2) 0.00363(19) -0.0017(2)
I4 0.0230(3) 0.0355(4) 0.0290(3) -0.0095(2) -0.0058(2) 0.0021(2)
I5 0.0250(3) 0.0269(4) 0.0214(3) 0.0049(2) -0.0029(2) 0.0020(2)
I6 0.0238(3) 0.0187(3) 0.0201(3) -0.00155(19) 0.00005(19) -0.0042(2)
I7 0.0568(6) 0.0274(5) 0.0407(5) 0.000 0.0287(4) 0.000
I8 0.0452(4) 0.0430(4) 0.0298(3) -0.0068(3) -0.0107(3) -0.0058(3)
I9 0.0441(8) 0.0432(9) 0.0685(9) 0.0143(6) 0.0172(6) -0.0011(6)
O1 0.030(3) 0.027(4) 0.040(4) 0.004(3) -0.010(3) -0.001(3)
O2 0.060(5) 0.095(7) 0.032(4) -0.003(4) -0.007(3) -0.003(5)
P1 0.0163(10) 0.0125(10) 0.0123(8) -0.0018(7) -0.0012(7) -0.0010(8)
C1 0.011(3) 0.014(4) 0.014(3) 0.002(3) -0.001(3) -0.003(3)
C2 0.018(4) 0.015(4) 0.017(4) -0.004(3) -0.003(3) 0.001(3)
C3 0.010(3) 0.007(4) 0.018(4) 0.002(3) 0.000(3) 0.001(3)
C4 0.016(4) 0.017(4) 0.015(3) -0.003(3) -0.001(3) -0.002(3)
C5 0.010(3) 0.013(4) 0.017(4) 0.000(3) -0.001(3) -0.004(3)
C6 0.012(4) 0.015(4) 0.020(4) 0.001(3) 0.000(3) -0.004(3)
C7 0.021(4) 0.017(4) 0.015(4) 0.004(3) -0.001(3) 0.002(3)
C8 0.029(5) 0.019(5) 0.031(4) -0.009(3) 0.013(4) -0.007(4)
C9 0.054(6) 0.026(5) 0.036(5) -0.006(4) 0.021(4) -0.023(4)
C10 0.024(5) 0.064(7) 0.033(5) 0.002(5) -0.008(4) -0.008(5)
C11 0.013(4) 0.014(4) 0.019(4) -0.001(3) -0.002(3) -0.001(3)
C12 0.024(4) 0.040(5) 0.020(4) -0.003(4) 0.002(3) -0.006(4)
C13 0.025(4) 0.031(5) 0.027(4) -0.012(4) -0.006(3) -0.013(4)
C14 0.021(4) 0.026(5) 0.036(5) 0.012(4) -0.011(3) -0.009(4)
C15 0.025(4) 0.012(4) 0.014(3) -0.002(3) -0.002(3) -0.003(3)
C16 0.023(4) 0.013(4) 0.011(3) -0.004(3) -0.005(3) 0.003(3)
C17 0.019(4) 0.017(4) 0.011(3) -0.003(3) -0.001(3) 0.001(3)
C18 0.026(4) 0.011(4) 0.017(4) 0.001(3) -0.004(3) -0.006(3)
C19 0.027(4) 0.010(4) 0.011(3) -0.001(3) -0.004(3) 0.000(3)
C20 0.018(4) 0.010(4) 0.014(3) -0.002(3) -0.005(3) 0.004(3)
C21 0.016(4) 0.014(4) 0.026(4) -0.002(3) -0.004(3) 0.000(3)
C22 0.026(5) 0.055(7) 0.028(5) 0.014(4) -0.001(4) -0.012(4)
C23 0.038(5) 0.023(5) 0.037(5) -0.011(4) 0.018(4) -0.005(4)
C24 0.017(4) 0.035(5) 0.037(5) 0.012(4) -0.004(3) -0.004(4)
C25 0.024(4) 0.019(5) 0.025(4) 0.000(3) -0.008(3) 0.004(3)
C26 0.036(5) 0.046(6) 0.054(6) -0.002(5) 0.026(5) 0.003(5)
C27 0.032(5) 0.027(6) 0.083(8) -0.013(5) -0.023(5) 0.013(4)
C28 0.024(4) 0.022(5) 0.040(5) -0.009(4) -0.006(4) 0.003(4)
C29 0.018(4) 0.013(4) 0.014(3) -0.005(3) -0.002(3) -0.003(3)
C30 0.017(4) 0.014(4) 0.019(4) -0.007(3) -0.001(3) -0.001(3)
C31 0.016(4) 0.018(4) 0.023(4) -0.005(3) -0.003(3) 0.001(3)
C32 0.020(4) 0.020(5) 0.023(4) -0.006(3) 0.002(3) -0.003(3)
C33 0.020(4) 0.021(4) 0.013(3) -0.003(3) -0.001(3) -0.006(3)
C34 0.020(4) 0.013(4) 0.019(4) 0.001(3) -0.005(3) -0.006(3)
C35 0.020(4) 0.029(5) 0.024(4) -0.003(3) -0.001(3) 0.003(4)
C36 0.050(6) 0.028(5) 0.032(5) -0.009(4) -0.018(4) -0.001(4)
C37 0.043(6) 0.021(5) 0.047(6) 0.001(4) -0.008(4) 0.016(4)
C38 0.037(5) 0.030(5) 0.042(5) 0.007(4) -0.001(4) -0.001(4)
C39 0.024(4) 0.031(5) 0.017(4) -0.003(3) -0.002(3) -0.009(4)
C40 0.024(4) 0.036(5) 0.024(4) 0.001(4) -0.006(3) -0.002(4)
C41 0.044(5) 0.049(6) 0.011(4) 0.009(4) 0.005(3) -0.013(5)
C42 0.041(5) 0.029(5) 0.027(4) -0.009(4) -0.007(4) 0.001(4)
N1 0.025(4) 0.019(4) 0.025(3) -0.004(3) 0.003(3) -0.010(3)
N2 0.022(3) 0.015(3) 0.012(3) -0.002(2) -0.003(2) -0.003(3)
N3 0.021(3) 0.022(4) 0.025(3) 0.005(3) 0.000(3) -0.004(3)
N4 0.019(3) 0.018(4) 0.039(4) -0.005(3) 0.000(3) 0.007(3)
N5 0.036(4) 0.019(4) 0.029(4) -0.003(3) -0.009(3) 0.008(3)
N6 0.032(4) 0.024(4) 0.014(3) 0.001(3) 0.000(3) -0.003(3)

loop_
_atom_type_symbol
_atom_type_description
_atom_type_scat_dispersion_real
_atom_type_scat_dispersion_imag
_atom_type_scat_source
C C 0.0033 0.0016 'International Tables Vol C Tables 4.2.6.8 and 6.1.1.4'
H H 0.0000 0.0000 'International Tables Vol C Tables 4.2.6.8 and 6.1.1.4'
I I -0.4742 1.8119 'International Tables Vol C Tables 4.2.6.8 and 6.1.1.4'
N N 0.0061 0.0033 'International Tables Vol C Tables 4.2.6.8 and 6.1.1.4'
P P 0.1023 0.0942 'International Tables Vol C Tables 4.2.6.8 and 6.1.1.4'
Pt Pt -1.7033 8.3905 'International Tables Vol C Tables 4.2.6.8 and 6.1.1.4'
O O 0.0106 0.0060 'International Tables Vol C Tables 4.2.6.8 and 6.1.1.4'

loop_
_geom_angle_atom_site_label_1
_geom_angle_atom_site_label_2
_geom_angle_atom_site_label_3
_geom_angle
_geom_angle_site_symmetry_1
_geom_angle_site_symmetry_3
_geom_angle_publ_flag
P1 Pt1 I1 92.83(5) . . ?
P1 Pt1 I3 89.15(5) . . ?
I1 Pt1 I3 176.95(2) . . ?
P1 Pt1 I2 170.23(5) . . ?
I1 Pt1 I2 88.620(17) . . ?
I3 Pt1 I2 89.822(17) . . ?
H1W1 O1 H1W2 106(7) . . ?
H2W1 O2 H2W2 97(9) . . ?
C15 P1 C1 106.8(3) . . ?
C15 P1 C29 98.8(3) . . ?
C1 P1 C29 106.2(3) . . ?
C15 P1 Pt1 120.7(3) . . ?
C1 P1 Pt1 105.7(2) . . ?
C29 P1 Pt1 117.6(2) . . ?
C6 C1 C2 118.8(6) . . ?
C6 C1 P1 123.0(5) . . ?
C2 C1 P1 117.3(5) . . ?
C3 C2 C1 121.5(6) . . ?
C3 C2 H2 119.3 . . ?
C1 C2 H2 119.3 . . ?
C2 C3 C4 118.6(6) . . ?
C2 C3 C7 121.4(6) . . ?
C4 C3 C7 120.0(6) . . ?
C5 C4 C3 121.2(6) . . ?
C5 C4 H4 119.4 . . ?
C3 C4 H4 119.4 . . ?
C4 C5 C6 119.4(6) . . ?
C4 C5 C11 121.0(6) . . ?
C6 C5 C11 119.2(6) . . ?
C1 C6 C5 120.5(7) . . ?
C1 C6 H6 119.7 . . ?
C5 C6 H6 119.7 . . ?
C3 C7 N1 113.9(6) . . ?
C3 C7 H7A 108.8 . . ?
N1 C7 H7A 108.8 . . ?
C3 C7 H7B 108.8 . . ?
N1 C7 H7B 108.8 . . ?
H7A C7 H7B 107.7 . . ?
N1 C8 H8A 109.5 . . ?
N1 C8 H8B 109.5 . . ?
H8A C8 H8B 109.5 . . ?
N1 C8 H8C 109.5 . . ?
H8A C8 H8C 109.5 . . ?
H8B C8 H8C 109.5 . . ?
N1 C9 H9A 109.5 . . ?
N1 C9 H9B 109.5 . . ?
H9A C9 H9B 109.5 . . ?
N1 C9 H9C 109.5 . . ?
H9A C9 H9C 109.5 . . ?
H9B C9 H9C 109.5 . . ?
N1 C10 H10A 109.5 . . ?
N1 C10 H10B 109.5 . . ?
H10A C10 H10B 109.5 . . ?
N1 C10 H10C 109.5 . . ?
H10A C10 H10C 109.5 . . ?
H10B C10 H10C 109.5 . . ?
N2 C11 C5 115.2(6) . . ?
N2 C11 H11A 108.5 . . ?
C5 C11 H11A 108.5 . . ?
N2 C11 H11B 108.5 . . ?
C5 C11 H11B 108.5 . . ?
H11A C11 H11B 107.5 . . ?
N2 C12 H12A 109.5 . . ?
N2 C12 H12B 109.5 . . ?
H12A C12 H12B 109.5 . . ?
N2 C12 H12C 109.5 . . ?
H12A C12 H12C 109.5 . . ?
H12B C12 H12C 109.5 . . ?
N2 C13 H13A 109.5 . . ?
N2 C13 H13B 109.5 . . ?
H13A C13 H13B 109.5 . . ?
N2 C13 H13C 109.5 . . ?
H13A C13 H13C 109.5 . . ?
H13B C13 H13C 109.5 . . ?
N2 C14 H14A 109.5 . . ?
N2 C14 H14B 109.5 . . ?
H14A C14 H14B 109.5 . . ?
N2 C14 H14C 109.5 . . ?
H14A C14 H14C 109.5 . . ?
H14B C14 H14C 109.5 . . ?
C20 C15 C16 119.3(7) . . ?
C20 C15 P1 122.6(6) . . ?
C16 C15 P1 117.6(5) . . ?
C17 C16 C15 120.6(7) . . ?
C17 C16 H16 119.7 . . ?
C15 C16 H16 119.7 . . ?
C16 C17 C18 119.2(7) . . ?
C16 C17 C21 119.3(7) . . ?
C18 C17 C21 121.5(7) . . ?
C19 C18 C17 121.2(7) . . ?
C19 C18 H18 119.4 . . ?
C17 C18 H18 119.4 . . ?
C18 C19 C20 119.4(7) . . ?
C18 C19 C25 121.7(7) . . ?
C20 C19 C25 118.8(7) . . ?
C15 C20 C19 120.2(7) . . ?
C15 C20 H20 119.9 . . ?
C19 C20 H20 119.9 . . ?
C17 C21 N3 113.1(6) . . ?
C17 C21 H21A 109.0 . . ?
N3 C21 H21A 109.0 . . ?
C17 C21 H21B 109.0 . . ?
N3 C21 H21B 109.0 . . ?
H21A C21 H21B 107.8 . . ?
N3 C22 H22A 109.5 . . ?
N3 C22 H22B 109.5 . . ?
H22A C22 H22B 109.5 . . ?
N3 C22 H22C 109.5 . . ?
H22A C22 H22C 109.5 . . ?
H22B C22 H22C 109.5 . . ?
N3 C23 H23A 109.5 . . ?
N3 C23 H23B 109.5 . . ?
H23A C23 H23B 109.5 . . ?
N3 C23 H23C 109.5 . . ?
H23A C23 H23C 109.5 . . ?
H23B C23 H23C 109.5 . . ?
N3 C24 H24A 109.5 . . ?
N3 C24 H24B 109.5 . . ?
H24A C24 H24B 109.5 . . ?
N3 C24 H24C 109.5 . . ?
H24A C24 H24C 109.5 . . ?
H24B C24 H24C 109.5 . . ?
C19 C25 N4 114.3(6) . . ?
C19 C25 H25A 108.7 . . ?
N4 C25 H25A 108.7 . . ?
C19 C25 H25B 108.7 . . ?
N4 C25 H25B 108.7 . . ?
H25A C25 H25B 107.6 . . ?
N4 C26 H26A 109.5 . . ?
N4 C26 H26B 109.5 . . ?
H26A C26 H26B 109.5 . . ?
N4 C26 H26C 109.5 . . ?
H26A C26 H26C 109.5 . . ?
H26B C26 H26C 109.5 . . ?
N4 C27 H27A 109.5 . . ?
N4 C27 H27B 109.5 . . ?
H27A C27 H27B 109.5 . . ?
N4 C27 H27C 109.5 . . ?
H27A C27 H27C 109.5 . . ?
H27B C27 H27C 109.5 . . ?
N4 C28 H28A 109.5 . . ?
N4 C28 H28B 109.5 . . ?
H28A C28 H28B 109.5 . . ?
N4 C28 H28C 109.5 . . ?
H28A C28 H28C 109.5 . . ?
H28B C28 H28C 109.5 . . ?
C30 C29 C34 119.3(7) . . ?
C30 C29 P1 123.4(5) . . ?
C34 C29 P1 117.3(6) . . ?
C29 C30 C31 120.3(7) . . ?
C29 C30 H30 119.9 . . ?
C31 C30 H30 119.9 . . ?
C32 C31 C30 119.9(7) . . ?
C32 C31 C35 120.3(7) . . ?
C30 C31 C35 119.8(7) . . ?
C33 C32 C31 120.2(7) . . ?
C33 C32 H32 119.9 . . ?
C31 C32 H32 119.9 . . ?
C32 C33 C34 119.6(7) . . ?
C32 C33 C39 121.0(7) . . ?
C34 C33 C39 119.3(7) . . ?
C33 C34 C29 120.6(7) . . ?
C33 C34 H34 119.7 . . ?
C29 C34 H34 119.7 . . ?
N5 C35 C31 113.7(6) . . ?
N5 C35 H35A 108.8 . . ?
C31 C35 H35A 108.8 . . ?
N5 C35 H35B 108.8 . . ?
C31 C35 H35B 108.8 . . ?
H35A C35 H35B 107.7 . . ?
N5 C36 H36A 109.5 . . ?
N5 C36 H36B 109.5 . . ?
H36A C36 H36B 109.5 . . ?
N5 C36 H36C 109.5 . . ?
H36A C36 H36C 109.5 . . ?
H36B C36 H36C 109.5 . . ?
N5 C37 H37A 109.5 . . ?
N5 C37 H37B 109.5 . . ?
H37A C37 H37B 109.5 . . ?
N5 C37 H37C 109.5 . . ?
H37A C37 H37C 109.5 . . ?
H37B C37 H37C 109.5 . . ?
N5 C38 H38A 109.5 . . ?
N5 C38 H38B 109.5 . . ?
H38A C38 H38B 109.5 . . ?
N5 C38 H38C 109.5 . . ?
H38A C38 H38C 109.5 . . ?
H38B C38 H38C 109.5 . . ?
N6 C39 C33 114.7(6) . . ?
N6 C39 H39A 108.6 . . ?
C33 C39 H39A 108.6 . . ?
N6 C39 H39B 108.6 . . ?
C33 C39 H39B 108.6 . . ?
H39A C39 H39B 107.6 . . ?
N6 C40 H40A 109.5 . . ?
N6 C40 H40B 109.5 . . ?
H40A C40 H40B 109.5 . . ?
N6 C40 H40C 109.5 . . ?
H40A C40 H40C 109.5 . . ?
H40B C40 H40C 109.5 . . ?
N6 C41 H41A 109.5 . . ?
N6 C41 H41B 109.5 . . ?
H41A C41 H41B 109.5 . . ?
N6 C41 H41C 109.5 . . ?
H41A C41 H41C 109.5 . . ?
H41B C41 H41C 109.5 . . ?
N6 C42 H42A 109.5 . . ?
N6 C42 H42B 109.5 . . ?
H42A C42 H42B 109.5 . . ?
N6 C42 H42C 109.5 . . ?
H42A C42 H42C 109.5 . . ?
H42B C42 H42C 109.5 . . ?
C9 N1 C10 109.4(7) . . ?
C9 N1 C8 108.7(6) . . ?
C10 N1 C8 108.7(7) . . ?
C9 N1 C7 108.1(6) . . ?
C10 N1 C7 111.1(6) . . ?
C8 N1 C7 110.8(6) . . ?
C13 N2 C14 109.5(6) . . ?
C13 N2 C12 108.9(6) . . ?
C14 N2 C12 109.7(6) . . ?
C13 N2 C11 106.7(6) . . ?
C14 N2 C11 111.5(6) . . ?
C12 N2 C11 110.4(5) . . ?
C23 N3 C22 109.5(7) . . ?
C23 N3 C24 108.3(6) . . ?
C22 N3 C24 108.5(6) . . ?
C23 N3 C21 112.4(6) . . ?
C22 N3 C21 110.0(6) . . ?
C24 N3 C21 108.0(6) . . ?
C27 N4 C26 110.0(7) . . ?
C27 N4 C28 108.2(6) . . ?
C26 N4 C28 108.7(7) . . ?
C27 N4 C25 107.7(6) . . ?
C26 N4 C25 111.4(6) . . ?
C28 N4 C25 110.8(6) . . ?
C38 N5 C36 109.3(7) . . ?
C38 N5 C35 111.6(6) . . ?
C36 N5 C35 111.9(6) . . ?
C38 N5 C37 108.0(7) . . ?
C36 N5 C37 108.7(6) . . ?
C35 N5 C37 107.1(6) . . ?
C42 N6 C40 110.1(6) . . ?
C42 N6 C41 109.0(6) . . ?
C40 N6 C41 108.0(6) . . ?
C42 N6 C39 111.0(6) . . ?
C40 N6 C39 111.1(6) . . ?
C41 N6 C39 107.6(6) . . ?

loop_
_geom_bond_atom_site_label_1
_geom_bond_atom_site_label_2
_geom_bond_distance
_geom_bond_site_symmetry_2
_geom_bond_publ_flag
Pt1 P1 2.2196(18) . ?
Pt1 I1 2.5824(5) . ?
Pt1 I3 2.6207(5) . ?
Pt1 I2 2.6460(5) . ?
O1 H1W1 0.84(5) . ?
O1 H1W2 0.83(5) . ?
O2 H2W1 0.87(8) . ?
O2 H2W2 0.87(8) . ?
P1 C15 1.807(7) . ?
P1 C1 1.811(7) . ?
P1 C29 1.830(7) . ?
C1 C6 1.377(10) . ?
C1 C2 1.398(10) . ?
C2 C3 1.375(10) . ?
C2 H2 0.9500 . ?
C3 C4 1.388(9) . ?
C3 C7 1.497(10) . ?
C4 C5 1.376(10) . ?
C4 H4 0.9500 . ?
C5 C6 1.394(10) . ?
C5 C11 1.508(9) . ?
C6 H6 0.9500 . ?
C7 N1 1.524(9) . ?
C7 H7A 0.9900 . ?
C7 H7B 0.9900 . ?
C8 N1 1.492(9) . ?
C8 H8A 0.9800 . ?
C8 H8B 0.9800 . ?
C8 H8C 0.9800 . ?
C9 N1 1.490(10) . ?
C9 H9A 0.9800 . ?
C9 H9B 0.9800 . ?
C9 H9C 0.9800 . ?
C10 N1 1.490(10) . ?
C10 H10A 0.9800 . ?
C10 H10B 0.9800 . ?
C10 H10C 0.9800 . ?
C11 N2 1.505(9) . ?
C11 H11A 0.9900 . ?
C11 H11B 0.9900 . ?
C12 N2 1.499(9) . ?
C12 H12A 0.9800 . ?
C12 H12B 0.9800 . ?
C12 H12C 0.9800 . ?
C13 N2 1.491(9) . ?
C13 H13A 0.9800 . ?
C13 H13B 0.9800 . ?
C13 H13C 0.9800 . ?
C14 N2 1.492(10) . ?
C14 H14A 0.9800 . ?
C14 H14B 0.9800 . ?
C14 H14C 0.9800 . ?
C15 C20 1.382(10) . ?
C15 C16 1.397(10) . ?
C16 C17 1.363(10) . ?
C16 H16 0.9500 . ?
C17 C18 1.387(10) . ?
C17 C21 1.504(10) . ?
C18 C19 1.369(10) . ?
C18 H18 0.9500 . ?
C19 C20 1.383(10) . ?
C19 C25 1.501(10) . ?
C20 H20 0.9500 . ?
C21 N3 1.524(9) . ?
C21 H21A 0.9900 . ?
C21 H21B 0.9900 . ?
C22 N3 1.492(10) . ?
C22 H22A 0.9800 . ?
C22 H22B 0.9800 . ?
C22 H22C 0.9800 . ?
C23 N3 1.473(10) . ?
C23 H23A 0.9800 . ?
C23 H23B 0.9800 . ?
C23 H23C 0.9800 . ?
C24 N3 1.507(10) . ?
C24 H24A 0.9800 . ?
C24 H24B 0.9800 . ?
C24 H24C 0.9800 . ?
C25 N4 1.517(10) . ?
C25 H25A 0.9900 . ?
C25 H25B 0.9900 . ?
C26 N4 1.490(11) . ?
C26 H26A 0.9800 . ?
C26 H26B 0.9800 . ?
C26 H26C 0.9800 . ?
C27 N4 1.490(11) . ?
C27 H27A 0.9800 . ?
C27 H27B 0.9800 . ?
C27 H27C 0.9800 . ?
C28 N4 1.501(10) . ?
C28 H28A 0.9800 . ?
C28 H28B 0.9800 . ?
C28 H28C 0.9800 . ?
C29 C30 1.373(10) . ?
C29 C34 1.393(10) . ?
C30 C31 1.391(10) . ?
C30 H30 0.9500 . ?
C31 C32 1.382(10) . ?
C31 C35 1.511(11) . ?
C32 C33 1.376(11) . ?
C32 H32 0.9500 . ?
C33 C34 1.383(10) . ?
C33 C39 1.516(10) . ?
C34 H34 0.9500 . ?
C35 N5 1.503(11) . ?
C35 H35A 0.9900 . ?
C35 H35B 0.9900 . ?
C36 N5 1.495(10) . ?
C36 H36A 0.9800 . ?
C36 H36B 0.9800 . ?
C36 H36C 0.9800 . ?
C37 N5 1.510(10) . ?
C37 H37A 0.9800 . ?
C37 H37B 0.9800 . ?
C37 H37C 0.9800 . ?
C38 N5 1.495(11) . ?
C38 H38A 0.9800 . ?
C38 H38B 0.9800 . ?
C38 H38C 0.9800 . ?
C39 N6 1.515(9) . ?
C39 H39A 0.9900 . ?
C39 H39B 0.9900 . ?
C40 N6 1.493(10) . ?
C40 H40A 0.9800 . ?
C40 H40B 0.9800 . ?
C40 H40C 0.9800 . ?
C41 N6 1.495(9) . ?
C41 H41A 0.9800 . ?
C41 H41B 0.9800 . ?
C41 H41C 0.9800 . ?
C42 N6 1.481(10) . ?
C42 H42A 0.9800 . ?
C42 H42B 0.9800 . ?
C42 H42C 0.9800 . ?

loop_
_geom_hbond_atom_site_label_D
_geom_hbond_atom_site_label_H
_geom_hbond_atom_site_label_A
_geom_hbond_distance_DH
_geom_hbond_distance_HA
_geom_hbond_distance_DA
_geom_hbond_angle_DHA
_geom_hbond_site_symmetry_A
O1 H1W1 I5 0.84(5) 2.71(5) 3.551(6) 173(9) 3_455
O1 H1W2 I4 0.83(5) 2.73(5) 3.540(6) 166(8) 3_445
O2 H2W2 I8 0.87(8) 2.75(11) 3.494(7) 144(12) 2_655

loop_
_geom_torsion_atom_site_label_1
_geom_torsion_atom_site_label_2
_geom_torsion_atom_site_label_3
_geom_torsion_atom_site_label_4
_geom_torsion
_geom_torsion_site_symmetry_1
_geom_torsion_site_symmetry_2
_geom_torsion_site_symmetry_3
_geom_torsion_site_symmetry_4
_geom_torsion_publ_flag
I1 Pt1 P1 C15 -119.5(3) . . . . ?
I3 Pt1 P1 C15 58.2(3) . . . . ?
I1 Pt1 P1 C1 119.5(2) . . . . ?
I3 Pt1 P1 C1 -62.8(2) . . . . ?
I1 Pt1 P1 C29 1.2(3) . . . . ?
I3 Pt1 P1 C29 178.9(3) . . . . ?
C15 P1 C1 C6 -7.1(7) . . . . ?
C29 P1 C1 C6 -111.8(6) . . . . ?
Pt1 P1 C1 C6 122.6(6) . . . . ?
C15 P1 C1 C2 -176.6(5) . . . . ?
C29 P1 C1 C2 78.7(6) . . . . ?
Pt1 P1 C1 C2 -46.9(6) . . . . ?
C6 C1 C2 C3 -0.3(10) . . . . ?
P1 C1 C2 C3 169.7(5) . . . . ?
C1 C2 C3 C4 0.1(10) . . . . ?
C1 C2 C3 C7 -178.6(6) . . . . ?
C2 C3 C4 C5 0.3(10) . . . . ?
C7 C3 C4 C5 179.0(6) . . . . ?
C3 C4 C5 C6 -0.4(10) . . . . ?
C3 C4 C5 C11 -173.6(6) . . . . ?
C2 C1 C6 C5 0.1(10) . . . . ?
P1 C1 C6 C5 -169.3(5) . . . . ?
C4 C5 C6 C1 0.2(10) . . . . ?
C11 C5 C6 C1 173.5(6) . . . . ?
C2 C3 C7 N1 94.6(8) . . . . ?
C4 C3 C7 N1 -84.0(8) . . . . ?
C4 C5 C11 N2 -81.4(8) . . . . ?
C6 C5 C11 N2 105.5(7) . . . . ?
C1 P1 C15 C20 127.1(6) . . . . ?
C29 P1 C15 C20 -122.9(6) . . . . ?
Pt1 P1 C15 C20 6.6(7) . . . . ?
C1 P1 C15 C16 -61.8(6) . . . . ?
C29 P1 C15 C16 48.2(6) . . . . ?
Pt1 P1 C15 C16 177.7(4) . . . . ?
C20 C15 C16 C17 1.2(10) . . . . ?
P1 C15 C16 C17 -170.3(5) . . . . ?
C15 C16 C17 C18 -1.1(10) . . . . ?
C15 C16 C17 C21 179.5(6) . . . . ?
C16 C17 C18 C19 -1.3(10) . . . . ?
C21 C17 C18 C19 178.1(6) . . . . ?
C17 C18 C19 C20 3.6(10) . . . . ?
C17 C18 C19 C25 -179.7(6) . . . . ?
C16 C15 C20 C19 1.1(10) . . . . ?
P1 C15 C20 C19 172.1(5) . . . . ?
C18 C19 C20 C15 -3.5(10) . . . . ?
C25 C19 C20 C15 179.7(6) . . . . ?
C16 C17 C21 N3 -86.4(8) . . . . ?
C18 C17 C21 N3 94.2(8) . . . . ?
C18 C19 C25 N4 87.1(9) . . . . ?
C20 C19 C25 N4 -96.2(8) . . . . ?
C15 P1 C29 C30 -132.5(6) . . . . ?
C1 P1 C29 C30 -22.1(7) . . . . ?
Pt1 P1 C29 C30 95.9(6) . . . . ?
C15 P1 C29 C34 49.0(6) . . . . ?
C1 P1 C29 C34 159.4(5) . . . . ?
Pt1 P1 C29 C34 -82.5(6) . . . . ?
C34 C29 C30 C31 3.2(10) . . . . ?
P1 C29 C30 C31 -175.3(5) . . . . ?
C29 C30 C31 C32 -4.3(11) . . . . ?
C29 C30 C31 C35 177.2(7) . . . . ?
C30 C31 C32 C33 2.6(11) . . . . ?
C35 C31 C32 C33 -178.9(7) . . . . ?
C31 C32 C33 C34 0.1(11) . . . . ?
C31 C32 C33 C39 -177.1(7) . . . . ?
C32 C33 C34 C29 -1.2(11) . . . . ?
C39 C33 C34 C29 176.1(6) . . . . ?
C30 C29 C34 C33 -0.4(10) . . . . ?
P1 C29 C34 C33 178.1(5) . . . . ?
C32 C31 C35 N5 97.3(8) . . . . ?
C30 C31 C35 N5 -84.2(8) . . . . ?
C32 C33 C39 N6 -90.4(9) . . . . ?
C34 C33 C39 N6 92.4(8) . . . . ?
C3 C7 N1 C9 173.4(6) . . . . ?
C3 C7 N1 C10 -66.5(8) . . . . ?
C3 C7 N1 C8 54.4(8) . . . . ?
C5 C11 N2 C13 -177.3(6) . . . . ?
C5 C11 N2 C14 63.2(8) . . . . ?
C5 C11 N2 C12 -59.1(8) . . . . ?
C17 C21 N3 C23 59.6(8) . . . . ?
C17 C21 N3 C22 -62.8(8) . . . . ?
C17 C21 N3 C24 179.0(6) . . . . ?
C19 C25 N4 C27 171.7(7) . . . . ?
C19 C25 N4 C26 51.0(9) . . . . ?
C19 C25 N4 C28 -70.2(8) . . . . ?
C31 C35 N5 C38 65.6(8) . . . . ?
C31 C35 N5 C36 -57.3(9) . . . . ?
C31 C35 N5 C37 -176.4(7) . . . . ?
C33 C39 N6 C42 68.4(8) . . . . ?
C33 C39 N6 C40 -54.4(9) . . . . ?
C33 C39 N6 C41 -172.4(7) . . . . ?
